data_1557388
loop_
_publ_author_name
'Park, In-Hyeok'
'Dey, Atanu'
'Sasaki, Kenta'
'Ohba, Masaaki'
'Lee, Shim Sung'
'Vittal, Jagadese J.'

_publ_section_title
;
 Disappeared supramolecular isomer reappears with perylene guest
;
_journal_issue 2
_journal_name_full IUCrJ
_journal_page_first 324
_journal_page_last 330
_journal_paper_doi 10.1107/S2052252520001451
_journal_volume 7
_journal_year 2020
_chemical_formula_sum 'C56 H40 N4 O12 Zn2'
_chemical_formula_weight 1091.66
_space_group_crystal_system monoclinic
_space_group_IT_number 13
_space_group_name_Hall '-P 2yc'
_space_group_name_H-M_alt 'P 1 2/c 1'
_atom_sites_solution_hydrogens geom
_audit_creation_method SHELXL-2014/7
_cell_angle_alpha 90
_cell_angle_beta 91.583(2)
_cell_angle_gamma 90
_cell_formula_units_Z 4
_cell_length_a 20.1826(9)
_cell_length_b 18.7307(7)
_cell_length_c 17.1854(6)
_cell_measurement_reflns_used 9672
_cell_measurement_temperature 100(2)
_cell_measurement_theta_max 66.79
_cell_measurement_theta_min 4.08
_cell_volume 6494.2(4)
_computing_cell_refinement 'Bruker SAINT'
_computing_data_collection 'Bruker APEX2'
_computing_data_reduction 'Bruker SAINT'
_computing_molecular_graphics 'Bruker SHELXTL'
_computing_publication_material 'Bruker SHELXTL'
_computing_structure_refinement 'SHELXL-2014/7 (Sheldrick, 2014)'
_computing_structure_solution 'SHELXS-97 (Sheldrick 2008)'
_diffrn_ambient_temperature 100(2)
_diffrn_measured_fraction_theta_full 0.979
_diffrn_measured_fraction_theta_max 0.979
_diffrn_measurement_device_type 'Bruker d8 venture'
_diffrn_measurement_method '\f and \w scans'
_diffrn_radiation_type CuK\a
_diffrn_radiation_wavelength 1.54178
_diffrn_reflns_av_R_equivalents 0.0670
_diffrn_reflns_av_unetI/netI 0.0603
_diffrn_reflns_Laue_measured_fraction_full 0.979
_diffrn_reflns_Laue_measured_fraction_max 0.979
_diffrn_reflns_limit_h_max 24
_diffrn_reflns_limit_h_min -20
_diffrn_reflns_limit_k_max 22
_diffrn_reflns_limit_k_min -22
_diffrn_reflns_limit_l_max 20
_diffrn_reflns_limit_l_min -20
_diffrn_reflns_number 49531
_diffrn_reflns_point_group_measured_fraction_full 0.979
_diffrn_reflns_point_group_measured_fraction_max 0.979
_diffrn_reflns_theta_full 66.849
_diffrn_reflns_theta_max 66.849
_diffrn_reflns_theta_min 2.359
_exptl_absorpt_coefficient_mu 1.354
_exptl_absorpt_correction_T_max 0.7528
_exptl_absorpt_correction_T_min 0.5029
_exptl_absorpt_correction_type multi-scan
_exptl_absorpt_process_details 'SADABS (Sheldrick, 2014)'
_exptl_crystal_colour Orange
_exptl_crystal_density_diffrn 1.117
_exptl_crystal_density_meas ?
_exptl_crystal_density_method 'Not Measured'
_exptl_crystal_description Block
_exptl_crystal_F_000 2240
_exptl_crystal_size_max 0.250
_exptl_crystal_size_mid 0.242
_exptl_crystal_size_min 0.090
_platon_squeeze_details
;Total Potential Solvent Accessible Void Vol, 2135.6 Ang^3 and 
electron Count / Cell, 762. Our earlier attempts to locate and 
refine the solvent atoms were not yielded satisfactory results.
Hence we resorted to SQUEEZE program and squeezed out the electron
densities from the solvent region. In the main structure, two
bpeb ligands were disordered. In one bpeb ligand C6-C15 atoms were
disordered. In the second bpeb, N3-C35 atoms were disordered. Common
occupancy factors were refined for each disorder to 0.683(13) and
0.601(12) respectively. Only isotropric thermal parameters could be
refined for the non-hydrogen atoms in the disordered components.
;
_refine_diff_density_max 0.585
_refine_diff_density_min -0.672
_refine_diff_density_rms 0.091
_refine_ls_extinction_method none
_refine_ls_goodness_of_fit_ref 1.091
_refine_ls_hydrogen_treatment constr
_refine_ls_matrix_type full
_refine_ls_number_parameters 648
_refine_ls_number_reflns 11297
_refine_ls_number_restraints 587
_refine_ls_restrained_S_all 1.107
_refine_ls_R_factor_all 0.0997
_refine_ls_R_factor_gt 0.0768
_refine_ls_shift/su_max 0.000
_refine_ls_shift/su_mean 0.000
_refine_ls_structure_factor_coef Fsqd
_refine_ls_weighting_details 'w=1/[\s^2^(Fo^2^)+(0.1336P)^2^+4.0887P] where P=(Fo^2^+2Fc^2^)/3'
_refine_ls_weighting_scheme calc
_refine_ls_wR_factor_gt 0.2231
_refine_ls_wR_factor_ref 0.2401
_reflns_Friedel_coverage 0.000
_reflns_number_gt 7776
_reflns_number_total 11297
_reflns_threshold_expression 'I > 2\s(I)'
_cod_data_source_file lq5029.cif
_cod_data_source_block 2
_cod_depositor_comments
;
The following automatic conversions were performed:

data item '_exptl_absorpt_correction_type' value 'Multi-scan' was
changed to 'multi-scan' in accordance with the
/home/data/users/saulius/crontab/automatic-downloads/rss-feeds/IUCr/lib/dictionaries/cif_core.dic
dictionary named 'cif_core.dic' version 2.4.2 last updated on
2011-04-26.

data item '_exptl_crystal_density_meas' value 'Not Measured' was
changed to '?' -- the value is perceived as not measured.

Automatic conversion script
Id: cif_fix_values 7556 2019-12-06 15:28:31Z antanas 

 Adding full bibliography for 1557387--1557389.cif.
;
_cod_original_sg_symbol_H-M 'P 2/c'
_cod_database_code 1557388
_shelx_shelxl_version_number 2014/7
_shelx_space_group_comment
; 
The symmetry employed for this shelxl refinement is uniquely defined 
by the following loop, which should always be used as a source of 
symmetry information in preference to the above space-group names. 
They are only intended as comments. 
;
_shelx_estimated_absorpt_t_min 0.728
_shelx_estimated_absorpt_t_max 0.888
_platon_squeeze_void_probe_radius 1.20

loop_
_space_group_symop_operation_xyz
'x, y, z'
'-x, y, -z+1/2'
'-x, -y, -z'
'x, -y, z-1/2'

loop_
_atom_site_label
_atom_site_type_symbol
_atom_site_fract_x
_atom_site_fract_y
_atom_site_fract_z
_atom_site_U_iso_or_equiv
_atom_site_adp_type
_atom_site_occupancy
_atom_site_site_symmetry_order
_atom_site_calc_flag
_atom_site_refinement_flags_posn
_atom_site_refinement_flags_adp
_atom_site_refinement_flags_occupancy
_atom_site_disorder_assembly
_atom_site_disorder_group
Zn1 Zn 0.67056(3) 0.17754(2) 0.41864(3) 0.0388(2) Uani 1 1 d . . . . .
Zn2 Zn 0.66978(3) 0.32228(2) 0.58809(3) 0.0367(2) Uani 1 1 d . . . . .
O1 O 0.66799(18) 0.14304(14) 0.53157(15) 0.0508(8) Uani 1 1 d . . . . .
O2 O 0.67603(18) 0.22206(14) 0.62771(17) 0.0542(8) Uani 1 1 d . . . . .
O3 O 0.67007(18) -0.04958(19) 0.90201(16) 0.0599(9) Uani 1 1 d . . . . .
O4 O 0.67214(17) -0.12940(16) 0.80878(18) 0.0543(8) Uani 1 1 d . . . . .
O5 O 0.66959(19) 0.00667(14) 0.56218(15) 0.0527(8) Uani 1 1 d . . . . .
H5 H 0.6690 0.0424 0.5326 0.079 Uiso 1 1 calc R U . . .
O6 O 0.67456(19) 0.08606(18) 0.87205(15) 0.0594(9) Uani 1 1 d . . . . .
H6 H 0.6743 0.0495 0.9004 0.089 Uiso 1 1 calc R U . . .
O7 O 0.67744(19) 0.27798(14) 0.38133(17) 0.0568(9) Uani 1 1 d . . . . .
O8 O 0.66507(17) 0.35763(14) 0.47573(15) 0.0494(8) Uani 1 1 d . . . . .
O9 O 0.67261(18) 0.62750(17) 0.19563(19) 0.0572(8) Uani 1 1 d . . . . .
O10 O 0.67067(19) 0.5468(2) 0.10315(17) 0.0656(10) Uani 1 1 d . . . . .
O11 O 0.66846(18) 0.49412(14) 0.44358(15) 0.0511(8) Uani 1 1 d . . . . .
H11 H 0.6682 0.4590 0.4739 0.077 Uiso 1 1 calc R U . . .
O12 O 0.67509(19) 0.41149(18) 0.13521(15) 0.0604(9) Uani 1 1 d . . . . .
H12 H 0.6751 0.4477 0.1064 0.091 Uiso 1 1 calc R U . . .
N1 N 0.5647(2) 0.18315(17) 0.41484(19) 0.0451(9) Uani 1 1 d . . . . .
C1 C 0.5275(3) 0.1410(3) 0.4578(3) 0.0602(12) Uani 1 1 d . . . . .
H1 H 0.5490 0.1063 0.4899 0.072 Uiso 1 1 calc R U . . .
C2 C 0.4595(3) 0.1448(4) 0.4584(3) 0.0759(16) Uani 1 1 d . . . . .
H2 H 0.4355 0.1138 0.4909 0.091 Uiso 1 1 calc R U . . .
C3 C 0.4263(3) 0.1934(4) 0.4121(4) 0.0795(19) Uani 1 1 d D . . . .
C4 C 0.4664(4) 0.2370(3) 0.3652(4) 0.0801(18) Uani 1 1 d . . . . .
H4 H 0.4463 0.2716 0.3316 0.096 Uiso 1 1 calc R U . . .
C5 C 0.5320(3) 0.2297(3) 0.3680(3) 0.0627(14) Uani 1 1 d . . . . .
H5A H 0.5574 0.2592 0.3350 0.075 Uiso 1 1 calc R U . . .
C6 C 0.3570(5) 0.2087(7) 0.3978(8) 0.105(4) Uiso 0.683(13) 1 d D . P A 1
H6A H 0.3443 0.2444 0.3611 0.126 Uiso 0.683(13) 1 calc R U P A 1
C7 C 0.3116(5) 0.1741(6) 0.4347(7) 0.095(4) Uiso 0.683(13) 1 d D . P A 1
H7 H 0.3277 0.1404 0.4720 0.114 Uiso 0.683(13) 1 calc R U P A 1
C8 C 0.2412(5) 0.1796(6) 0.4271(6) 0.091(3) Uiso 0.683(13) 1 d D . P A 1
C9 C 0.2116(7) 0.2289(7) 0.3797(8) 0.122(5) Uiso 0.683(13) 1 d D . P A 1
H9 H 0.2383 0.2607 0.3511 0.146 Uiso 0.683(13) 1 calc R U P A 1
C10 C 0.1414(7) 0.2340(9) 0.3720(10) 0.147(6) Uiso 0.683(13) 1 d D . P A 1
H10 H 0.1206 0.2672 0.3375 0.176 Uiso 0.683(13) 1 calc R U P A 1
C11 C 0.1045(7) 0.1876(9) 0.4179(11) 0.136(5) Uiso 0.683(13) 1 d D . P A 1
C12 C 0.1340(9) 0.1326(12) 0.4610(13) 0.186(9) Uiso 0.683(13) 1 d D . P A 1
H12A H 0.1080 0.0969 0.4848 0.224 Uiso 0.683(13) 1 calc R U P A 1
C13 C 0.2043(7) 0.1319(9) 0.4683(9) 0.141(6) Uiso 0.683(13) 1 d D . P A 1
H13 H 0.2258 0.0982 0.5018 0.169 Uiso 0.683(13) 1 calc R U P A 1
C14 C 0.0320(7) 0.1921(17) 0.4034(17) 0.211(13) Uiso 0.683(13) 1 d D . P A 1
H14 H 0.0167 0.2174 0.3585 0.253 Uiso 0.683(13) 1 calc R U P A 1
C15 C -0.0112(7) 0.1646(18) 0.4467(19) 0.233(17) Uiso 0.683(13) 1 d D . P A 1
H15 H 0.0042 0.1371 0.4900 0.280 Uiso 0.683(13) 1 calc R U P A 1
N2 N -0.2223(2) 0.1742(2) 0.4257(2) 0.0595(11) Uani 1 1 d D . . . .
C16 C -0.1898(4) 0.1314(5) 0.4750(4) 0.105(2) Uani 1 1 d D . . . .
H16 H -0.2147 0.1010 0.5075 0.126 Uiso 1 1 calc R U . . .
C17 C -0.1217(5) 0.1289(6) 0.4814(6) 0.143(4) Uani 1 1 d D . . . .
H17 H -0.1007 0.0976 0.5178 0.171 Uiso 1 1 calc R U . . .
C18 C -0.0837(4) 0.1723(6) 0.4344(7) 0.131(4) Uani 1 1 d D . . . .
C19 C -0.1176(4) 0.2160(5) 0.3840(7) 0.125(3) Uani 1 1 d D . . . .
H19 H -0.0938 0.2477 0.3519 0.150 Uiso 1 1 calc R U . . .
C20 C -0.1863(4) 0.2149(4) 0.3789(5) 0.099(2) Uani 1 1 d D . . . .
H20 H -0.2085 0.2439 0.3410 0.119 Uiso 1 1 calc R U . . .
N3 N 0.7763(7) 0.3266(7) 0.5819(9) 0.056(6) Uani 0.601(12) 1 d D . P B 2
C21 C 0.8156(7) 0.2810(7) 0.6199(9) 0.099(5) Uiso 0.601(12) 1 d D . P B 2
H21 H 0.7956 0.2459 0.6515 0.119 Uiso 0.601(12) 1 calc R U P B 2
C22 C 0.8845(8) 0.2815(8) 0.6164(10) 0.119(5) Uiso 0.601(12) 1 d D . P B 2
H22 H 0.9108 0.2474 0.6442 0.143 Uiso 0.601(12) 1 calc R U P B 2
C23 C 0.9137(6) 0.3338(8) 0.5707(10) 0.115(5) Uiso 0.601(12) 1 d D . P B 2
C24 C 0.8716(6) 0.3815(9) 0.5324(8) 0.108(4) Uiso 0.601(12) 1 d D . P B 2
H24 H 0.8900 0.4185 0.5020 0.129 Uiso 0.601(12) 1 calc R U P B 2
C25 C 0.8035(6) 0.3765(7) 0.5375(7) 0.081(3) Uiso 0.601(12) 1 d D . P B 2
H25 H 0.7758 0.4089 0.5091 0.097 Uiso 0.601(12) 1 calc R U P B 2
C26 C 0.9853(6) 0.3379(10) 0.5651(11) 0.136(6) Uiso 0.601(12) 1 d D . P B 2
H26 H 1.0001 0.3723 0.5289 0.163 Uiso 0.601(12) 1 calc R U P B 2
C27 C 1.0310(6) 0.3041(14) 0.5996(13) 0.149(8) Uiso 0.601(12) 1 d D . P B 2
H27 H 1.0208 0.2713 0.6397 0.179 Uiso 0.601(12) 1 calc R U P B 2
C28 C 1.1028(6) 0.3158(10) 0.5774(11) 0.119(5) Uiso 0.601(12) 1 d D . P B 2
C29 C 1.1312(9) 0.3653(11) 0.5301(12) 0.182(9) Uiso 0.601(12) 1 d D . P B 2
H29 H 1.1032 0.3968 0.5009 0.218 Uiso 0.601(12) 1 calc R U P B 2
C30 C 1.2007(8) 0.3712(10) 0.5230(11) 0.151(7) Uiso 0.601(12) 1 d D . P B 2
H30 H 1.2201 0.4061 0.4905 0.182 Uiso 0.601(12) 1 calc R U P B 2
C31 C 1.2392(6) 0.3229(8) 0.5664(9) 0.105(4) Uiso 0.601(12) 1 d D . P B 2
C32 C 1.2117(9) 0.2730(11) 0.6154(12) 0.148(7) Uiso 0.601(12) 1 d D . P B 2
H32 H 1.2389 0.2403 0.6440 0.178 Uiso 0.601(12) 1 calc R U P B 2
C33 C 1.1419(10) 0.2721(13) 0.6219(15) 0.186(10) Uiso 0.601(12) 1 d D . P B 2
H33 H 1.1221 0.2405 0.6578 0.223 Uiso 0.601(12) 1 calc R U P B 2
C34 C 1.3099(5) 0.3262(6) 0.5588(7) 0.087(4) Uiso 0.601(12) 1 d D . P B 2
H34 H 1.3252 0.3574 0.5196 0.105 Uiso 0.601(12) 1 calc R U P B 2
C35 C 1.3550(5) 0.2926(9) 0.5980(9) 0.110(5) Uiso 0.601(12) 1 d D . P B 2
H35 H 1.3429 0.2580 0.6354 0.131 Uiso 0.601(12) 1 calc R U P B 2
N4 N 1.5641(2) 0.31673(17) 0.58738(18) 0.0418(8) Uani 1 1 d . . . . .
C36 C 1.5260(3) 0.3587(3) 0.5421(3) 0.0608(13) Uani 1 1 d . . . . .
H36 H 1.5472 0.3927 0.5103 0.073 Uiso 1 1 calc R U . . .
C37 C 1.4583(3) 0.3556(4) 0.5388(3) 0.0760(16) Uani 1 1 d . . . . .
H37 H 1.4338 0.3865 0.5049 0.091 Uiso 1 1 calc R U . . .
C38 C 1.4258(3) 0.3075(3) 0.5850(4) 0.0733(16) Uani 1 1 d D . . . .
C39 C 1.4666(3) 0.2640(3) 0.6331(4) 0.0798(18) Uani 1 1 d . . . . .
H39 H 1.4471 0.2299 0.6663 0.096 Uiso 1 1 calc R U . . .
C40 C 1.5324(3) 0.2705(3) 0.6324(3) 0.0570(12) Uani 1 1 d . . . . .
H40 H 1.5582 0.2405 0.6659 0.068 Uiso 1 1 calc R U . . .
C6A C 0.3538(6) 0.1818(9) 0.4252(10) 0.066(5) Uiso 0.317(13) 1 d D . P A 3
H6B H 0.3402 0.1494 0.4643 0.079 Uiso 0.317(13) 1 calc R U P A 3
C7A C 0.3099(6) 0.2157(8) 0.3835(9) 0.065(5) Uiso 0.317(13) 1 d D . P A 3
H7A H 0.3269 0.2475 0.3459 0.078 Uiso 0.317(13) 1 calc R U P A 3
C8A C 0.2386(7) 0.2120(10) 0.3861(11) 0.095(8) Uiso 0.317(13) 1 d D . P A 3
C9A C 0.2035(12) 0.1703(15) 0.4354(16) 0.119(10) Uiso 0.317(13) 1 d D . P A 3
H9A H 0.2279 0.1418 0.4718 0.142 Uiso 0.317(13) 1 calc R U P A 3
C10A C 0.1339(13) 0.167(2) 0.436(2) 0.150(14) Uiso 0.317(13) 1 d D . P A 3
H10A H 0.1123 0.1366 0.4723 0.179 Uiso 0.317(13) 1 calc R U P A 3
C11A C 0.0971(8) 0.2082(16) 0.3826(17) 0.118(10) Uiso 0.317(13) 1 d D . P A 3
C12A C 0.1314(11) 0.2600(17) 0.341(2) 0.153(14) Uiso 0.317(13) 1 d D . P A 3
H12B H 0.1080 0.2970 0.3141 0.184 Uiso 0.317(13) 1 calc R U P A 3
C13A C 0.2009(11) 0.2562(15) 0.3387(17) 0.131(11) Uiso 0.317(13) 1 d D . P A 3
H13A H 0.2230 0.2858 0.3027 0.157 Uiso 0.317(13) 1 calc R U P A 3
C14A C 0.0235(9) 0.210(2) 0.383(2) 0.150(15) Uiso 0.317(13) 1 d D . P A 3
H14A H 0.0012 0.2422 0.3482 0.179 Uiso 0.317(13) 1 calc R U P A 3
C15A C -0.0117(7) 0.1727(16) 0.4278(19) 0.099(9) Uiso 0.317(13) 1 d D . P A 3
H15A H 0.0120 0.1405 0.4610 0.119 Uiso 0.317(13) 1 calc R U P A 3
N3A N 0.7750(10) 0.3219(13) 0.5890(12) 0.055(9) Uiso 0.399(12) 1 d D . P B 3
C21A C 0.8137(9) 0.3502(11) 0.5334(10) 0.088(6) Uiso 0.399(12) 1 d D . P B 3
H21A H 0.7928 0.3756 0.4915 0.105 Uiso 0.399(12) 1 calc R U P B 3
C22A C 0.8833(9) 0.3438(13) 0.5347(11) 0.110(7) Uiso 0.399(12) 1 d D . P B 3
H22A H 0.9088 0.3641 0.4947 0.132 Uiso 0.399(12) 1 calc R U P B 3
C23A C 0.9137(7) 0.3068(15) 0.5966(12) 0.110(7) Uiso 0.399(12) 1 d D . P B 3
C24A C 0.8750(9) 0.2771(12) 0.6539(13) 0.109(7) Uiso 0.399(12) 1 d D . P B 3
H24A H 0.8950 0.2521 0.6965 0.131 Uiso 0.399(12) 1 calc R U P B 3
C25A C 0.8063(8) 0.2847(10) 0.6476(11) 0.080(5) Uiso 0.399(12) 1 d D . P B 3
H25A H 0.7800 0.2629 0.6859 0.096 Uiso 0.399(12) 1 calc R U P B 3
C26A C 0.9833(8) 0.295(3) 0.620(2) 0.27(3) Uiso 0.399(12) 1 d D . P B 3
H26A H 0.9914 0.2728 0.6688 0.322 Uiso 0.399(12) 1 calc R U P B 3
C27A C 1.0338(9) 0.312(5) 0.582(4) 0.40(6) Uiso 0.399(12) 1 d D . P B 3
H27A H 1.0272 0.3378 0.5347 0.481 Uiso 0.399(12) 1 calc R U P B 3
C28A C 1.1026(6) 0.2942(13) 0.6069(14) 0.106(7) Uiso 0.399(12) 1 d D . P B 3
C29A C 1.1373(11) 0.2444(14) 0.6482(15) 0.155(11) Uiso 0.399(12) 1 d D . P B 3
H29A H 1.1138 0.2099 0.6771 0.186 Uiso 0.399(12) 1 calc R U P B 3
C30A C 1.2071(12) 0.2420(14) 0.6497(16) 0.186(15) Uiso 0.399(12) 1 d D . P B 3
H30A H 1.2309 0.2058 0.6773 0.223 Uiso 0.399(12) 1 calc R U P B 3
C31A C 1.2396(7) 0.2949(13) 0.6092(13) 0.105(7) Uiso 0.399(12) 1 d D . P B 3
C32A C 1.2058(12) 0.3417(15) 0.5592(16) 0.144(10) Uiso 0.399(12) 1 d D . P B 3
H32A H 1.2285 0.3711 0.5236 0.173 Uiso 0.399(12) 1 calc R U P B 3
C33A C 1.1360(12) 0.3432(19) 0.564(2) 0.217(19) Uiso 0.399(12) 1 d D . P B 3
H33A H 1.1116 0.3793 0.5371 0.260 Uiso 0.399(12) 1 calc R U P B 3
C34A C 1.3108(6) 0.2867(10) 0.6145(10) 0.094(6) Uiso 0.399(12) 1 d D . P B 3
H34A H 1.3280 0.2552 0.6534 0.113 Uiso 0.399(12) 1 calc R U P B 3
C35A C 1.3532(6) 0.3182(10) 0.5712(10) 0.083(5) Uiso 0.399(12) 1 d D . P B 3
H35A H 1.3380 0.3486 0.5302 0.099 Uiso 0.399(12) 1 calc R U P B 3
C41 C 0.6725(2) 0.1599(2) 0.6015(2) 0.0380(9) Uani 1 1 d . . . . .
C42 C 0.6727(2) 0.10091(19) 0.6602(2) 0.0350(8) Uani 1 1 d . . . . .
C43 C 0.6737(2) 0.1179(2) 0.7391(2) 0.0403(9) Uani 1 1 d . . . . .
H43 H 0.6745 0.1667 0.7542 0.048 Uiso 1 1 calc R U . . .
C44 C 0.6736(2) 0.0660(2) 0.7958(2) 0.0450(10) Uani 1 1 d . . . . .
C45 C 0.6730(2) -0.0065(2) 0.7730(2) 0.0394(9) Uani 1 1 d . . . . .
C46 C 0.6720(2) -0.0236(2) 0.6941(2) 0.0396(9) Uani 1 1 d . . . . .
H46 H 0.6716 -0.0723 0.6788 0.047 Uiso 1 1 calc R U . . .
C47 C 0.6715(2) 0.0288(2) 0.6379(2) 0.0374(9) Uani 1 1 d . . . . .
C48 C 0.6720(2) -0.0657(3) 0.8317(3) 0.0510(11) Uani 1 1 d . . . . .
C49 C 0.6711(2) 0.3399(2) 0.4059(2) 0.0388(9) Uani 1 1 d . . . . .
C50 C 0.6718(2) 0.39889(19) 0.3468(2) 0.0356(8) Uani 1 1 d . . . . .
C51 C 0.6711(2) 0.4705(2) 0.36861(19) 0.0409(9) Uani 1 1 d . . . . .
C52 C 0.6717(2) 0.5230(2) 0.3109(2) 0.0404(9) Uani 1 1 d . . . . .
H52 H 0.6711 0.5720 0.3255 0.048 Uiso 1 1 calc R U . . .
C53 C 0.6733(2) 0.5052(2) 0.2331(2) 0.0403(9) Uani 1 1 d . . . . .
C54 C 0.6741(2) 0.4324(2) 0.2114(2) 0.0440(10) Uani 1 1 d . . . . .
C55 C 0.6738(2) 0.3811(2) 0.2688(2) 0.0394(9) Uani 1 1 d . . . . .
H55 H 0.6750 0.3321 0.2544 0.047 Uiso 1 1 calc R U . . .
C56 C 0.6723(2) 0.5643(3) 0.1742(3) 0.0546(12) Uani 1 1 d . . . . .

loop_
_atom_site_aniso_label
_atom_site_aniso_U_11
_atom_site_aniso_U_22
_atom_site_aniso_U_33
_atom_site_aniso_U_23
_atom_site_aniso_U_13
_atom_site_aniso_U_12
Zn1 0.0710(4) 0.0180(3) 0.0274(3) -0.00003(16) 0.0033(2) -0.0004(2)
Zn2 0.0656(4) 0.0175(3) 0.0270(3) 0.00007(16) 0.0024(2) 0.0011(2)
O1 0.094(2) 0.0269(14) 0.0313(13) 0.0029(10) 0.0034(13) -0.0022(14)
O2 0.090(2) 0.0250(14) 0.0476(15) -0.0012(12) -0.0056(15) 0.0029(14)
O3 0.077(2) 0.066(2) 0.0375(14) 0.0180(14) 0.0063(14) 0.0058(17)
O4 0.071(2) 0.0381(17) 0.0537(16) 0.0199(13) 0.0048(15) -0.0007(14)
O5 0.103(3) 0.0242(14) 0.0305(13) 0.0003(10) 0.0016(14) -0.0053(14)
O6 0.098(3) 0.0525(19) 0.0283(13) -0.0031(12) 0.0034(14) 0.0035(17)
O7 0.101(3) 0.0232(14) 0.0470(16) 0.0013(12) 0.0128(16) -0.0020(15)
O8 0.089(2) 0.0283(14) 0.0311(13) 0.0042(10) 0.0060(13) 0.0067(14)
O9 0.071(2) 0.0387(18) 0.0624(18) 0.0254(14) 0.0050(15) 0.0021(15)
O10 0.083(3) 0.075(2) 0.0389(15) 0.0244(16) 0.0012(15) -0.0061(19)
O11 0.100(3) 0.0240(13) 0.0298(13) 0.0006(10) 0.0073(13) 0.0002(14)
O12 0.097(3) 0.0566(19) 0.0278(13) -0.0039(12) 0.0045(14) -0.0022(18)
N1 0.073(3) 0.0304(17) 0.0322(15) -0.0043(12) 0.0023(15) 0.0036(16)
C1 0.070(4) 0.058(3) 0.053(2) 0.003(2) 0.007(2) 0.000(2)
C2 0.077(4) 0.085(4) 0.066(3) -0.021(3) 0.009(3) -0.009(3)
C3 0.067(4) 0.071(4) 0.099(4) -0.040(4) -0.023(3) 0.020(3)
C4 0.093(5) 0.053(3) 0.093(4) -0.015(3) -0.022(4) 0.004(3)
C5 0.082(4) 0.046(3) 0.060(3) -0.010(2) -0.015(2) 0.014(2)
N2 0.070(3) 0.048(2) 0.061(2) -0.0060(17) 0.004(2) -0.0027(19)
C16 0.087(5) 0.137(7) 0.092(5) 0.028(5) 0.002(4) 0.016(5)
C17 0.100(7) 0.187(12) 0.142(8) 0.027(8) 0.005(6) 0.027(7)
C18 0.077(6) 0.148(9) 0.168(10) -0.009(7) -0.017(6) 0.005(6)
C19 0.092(6) 0.096(6) 0.188(10) 0.003(6) 0.041(6) -0.014(5)
C20 0.091(5) 0.092(5) 0.116(6) 0.013(4) 0.024(4) -0.010(4)
N3 0.081(10) 0.035(5) 0.052(6) -0.003(3) 0.015(4) -0.001(3)
N4 0.062(2) 0.0331(17) 0.0302(15) -0.0015(12) 0.0015(14) 0.0002(15)
C36 0.067(4) 0.067(3) 0.048(2) 0.002(2) -0.004(2) 0.007(3)
C37 0.074(4) 0.092(4) 0.061(3) -0.011(3) -0.006(3) 0.014(3)
C38 0.062(4) 0.068(4) 0.091(4) -0.030(3) 0.011(3) -0.012(3)
C39 0.089(5) 0.045(3) 0.108(5) -0.008(3) 0.036(4) -0.005(3)
C40 0.066(3) 0.047(3) 0.058(3) -0.007(2) 0.016(2) -0.007(2)
C41 0.051(2) 0.033(2) 0.0306(17) 0.0034(15) 0.0015(15) -0.0007(17)
C42 0.047(2) 0.0247(18) 0.0334(17) -0.0014(14) 0.0001(15) -0.0014(15)
C43 0.063(3) 0.0231(17) 0.0349(17) -0.0005(14) 0.0041(17) 0.0022(17)
C44 0.072(3) 0.035(2) 0.0291(17) 0.0031(15) 0.0068(17) 0.0059(19)
C45 0.048(2) 0.033(2) 0.0371(19) 0.0085(15) 0.0015(16) 0.0004(16)
C46 0.056(3) 0.0226(18) 0.0398(19) 0.0061(14) 0.0030(17) -0.0005(16)
C47 0.056(3) 0.0273(19) 0.0295(16) 0.0011(14) 0.0044(15) -0.0017(16)
C48 0.052(3) 0.054(3) 0.047(2) 0.019(2) 0.0057(19) 0.005(2)
C49 0.061(3) 0.0282(19) 0.0275(16) 0.0052(14) 0.0007(16) -0.0019(17)
C50 0.052(2) 0.0238(18) 0.0312(16) 0.0018(13) 0.0019(15) -0.0010(15)
C51 0.072(3) 0.0262(19) 0.0246(16) 0.0001(13) 0.0018(16) -0.0006(17)
C52 0.065(3) 0.0213(18) 0.0345(18) 0.0070(14) 0.0027(17) 0.0035(17)
C53 0.055(3) 0.035(2) 0.0315(17) 0.0087(15) 0.0044(16) -0.0014(17)
C54 0.060(3) 0.042(2) 0.0306(17) 0.0002(15) 0.0039(17) -0.0013(19)
C55 0.058(3) 0.0258(18) 0.0342(17) -0.0009(14) -0.0004(16) -0.0019(17)
C56 0.058(3) 0.057(3) 0.049(2) 0.027(2) 0.001(2) -0.002(2)

loop_
_atom_type_symbol
_atom_type_description
_atom_type_scat_dispersion_real
_atom_type_scat_dispersion_imag
_atom_type_scat_source
C C 0.0181 0.0091 'International Tables Vol C Tables 4.2.6.8 and 6.1.1.4'
H H 0.0000 0.0000 'International Tables Vol C Tables 4.2.6.8 and 6.1.1.4'
N N 0.0311 0.0180 'International Tables Vol C Tables 4.2.6.8 and 6.1.1.4'
O O 0.0492 0.0322 'International Tables Vol C Tables 4.2.6.8 and 6.1.1.4'
Zn Zn -1.5491 0.6778 'International Tables Vol C Tables 4.2.6.8 and 6.1.1.4'

loop_
_geom_angle_atom_site_label_1
_geom_angle_atom_site_label_2
_geom_angle_atom_site_label_3
_geom_angle
_geom_angle_site_symmetry_1
_geom_angle_site_symmetry_3
_geom_angle_publ_flag
O7 Zn1 O1 127.34(12) . . ?
O7 Zn1 O4 96.52(13) . 4 ?
O1 Zn1 O4 136.08(12) . 4 ?
O7 Zn1 N1 91.27(14) . . ?
O1 Zn1 N1 89.60(13) . . ?
O4 Zn1 N1 91.93(13) 4 . ?
O7 Zn1 N2 88.13(15) . 1_655 ?
O1 Zn1 N2 89.37(15) . 1_655 ?
O4 Zn1 N2 89.88(14) 4 1_655 ?
N1 Zn1 N2 178.15(13) . 1_655 ?
O7 Zn1 O3 154.03(11) . 4 ?
O1 Zn1 O3 78.39(10) . 4 ?
O4 Zn1 O3 57.69(11) 4 4 ?
N1 Zn1 O3 92.54(12) . 4 ?
N2 Zn1 O3 88.76(13) 1_655 4 ?
O7 Zn1 C48 125.41(14) . 4 ?
O1 Zn1 C48 107.11(13) . 4 ?
O4 Zn1 C48 28.97(14) 4 4 ?
N1 Zn1 C48 92.85(14) . 4 ?
N2 Zn1 C48 88.92(15) 1_655 4 ?
O3 Zn1 C48 28.72(13) 4 4 ?
O2 Zn2 O8 128.86(11) . . ?
O2 Zn2 O9 97.04(13) . 4_566 ?
O8 Zn2 O9 134.08(13) . 4_566 ?
O2 Zn2 N3A 86.6(6) . . ?
O8 Zn2 N3A 91.7(5) . . ?
O9 Zn2 N3A 89.5(7) 4_566 . ?
O2 Zn2 N4 90.57(14) . 1_455 ?
O8 Zn2 N4 89.43(13) . 1_455 ?
O9 Zn2 N4 91.73(13) 4_566 1_455 ?
N3A Zn2 N4 177.0(7) . 1_455 ?
O2 Zn2 N3 89.9(4) . . ?
O8 Zn2 N3 87.8(4) . . ?
O9 Zn2 N3 91.4(4) 4_566 . ?
N4 Zn2 N3 176.8(4) 1_455 . ?
O2 Zn2 O10 153.85(11) . 4_566 ?
O8 Zn2 O10 77.10(10) . 4_566 ?
O9 Zn2 O10 56.99(12) 4_566 4_566 ?
N3A Zn2 O10 89.9(7) . 4_566 ?
N4 Zn2 O10 93.06(12) 1_455 4_566 ?
N3 Zn2 O10 87.9(4) . 4_566 ?
O2 Zn2 C56 125.15(14) . 4_566 ?
O8 Zn2 C56 105.92(14) . 4_566 ?
O9 Zn2 C56 28.16(15) 4_566 4_566 ?
N3A Zn2 C56 89.7(7) . 4_566 ?
N4 Zn2 C56 92.71(14) 1_455 4_566 ?
N3 Zn2 C56 89.6(4) . 4_566 ?
O10 Zn2 C56 28.83(14) 4_566 4_566 ?
C41 O1 Zn1 146.4(3) . . ?
C41 O2 Zn2 138.6(3) . . ?
C48 O3 Zn1 82.8(3) . 4_556 ?
C48 O4 Zn1 97.3(3) . 4_556 ?
C49 O7 Zn1 139.7(3) . . ?
C49 O8 Zn2 144.7(3) . . ?
C56 O9 Zn2 99.7(3) . 4_565 ?
C56 O10 Zn2 80.9(3) . 4_565 ?
C1 N1 C5 116.3(5) . . ?
C1 N1 Zn1 122.2(3) . . ?
C5 N1 Zn1 121.5(4) . . ?
N1 C1 C2 123.5(5) . . ?
C3 C2 C1 120.2(6) . . ?
C2 C3 C4 115.8(6) . . ?
C2 C3 C6 133.4(8) . . ?
C4 C3 C6 110.7(7) . . ?
C2 C3 C6A 106.3(8) . . ?
C4 C3 C6A 137.9(8) . . ?
C5 C4 C3 120.2(6) . . ?
C4 C5 N1 123.9(6) . . ?
C7 C6 C3 120.7(11) . . ?
C6 C7 C8 129.2(11) . . ?
C9 C8 C13 121.1(12) . . ?
C9 C8 C7 121.6(10) . . ?
C13 C8 C7 117.4(11) . . ?
C8 C9 C10 121.4(13) . . ?
C11 C10 C9 116.7(14) . . ?
C12 C11 C10 122.1(14) . . ?
C12 C11 C14 122.6(15) . . ?
C10 C11 C14 114.1(15) . . ?
C11 C12 C13 117.8(15) . . ?
C8 C13 C12 120.2(14) . . ?
C15 C14 C11 124.7(19) . . ?
C14 C15 C18 124.7(19) . . ?
C16 N2 C20 117.5(6) . . ?
C16 N2 Zn1 122.0(4) . 1_455 ?
C20 N2 Zn1 120.5(5) . 1_455 ?
N2 C16 C17 123.1(8) . . ?
C16 C17 C18 120.0(9) . . ?
C19 C18 C17 116.4(8) . . ?
C19 C18 C15A 115.5(13) . . ?
C17 C18 C15A 127.9(13) . . ?
C19 C18 C15 128.8(12) . . ?
C17 C18 C15 114.8(12) . . ?
C18 C19 C20 121.0(8) . . ?
N2 C20 C19 121.9(8) . . ?
C21 N3 C25 118.9(14) . . ?
C21 N3 Zn2 122.4(10) . . ?
C25 N3 Zn2 118.7(10) . . ?
N3 C21 C22 124.0(13) . . ?
C21 C22 C23 117.8(13) . . ?
C24 C23 C22 117.2(12) . . ?
C24 C23 C26 122.1(13) . . ?
C22 C23 C26 120.7(13) . . ?
C25 C24 C23 121.6(12) . . ?
N3 C25 C24 120.5(12) . . ?
C27 C26 C23 131.3(16) . . ?
C26 C27 C28 120.0(16) . . ?
C33 C28 C29 119.8(14) . . ?
C33 C28 C27 108.3(15) . . ?
C29 C28 C27 131.5(15) . . ?
C28 C29 C30 122.4(16) . . ?
C31 C30 C29 116.2(15) . . ?
C32 C31 C30 122.4(13) . . ?
C32 C31 C34 120.1(13) . . ?
C30 C31 C34 117.5(13) . . ?
C31 C32 C33 118.3(15) . . ?
C28 C33 C32 120.7(16) . . ?
C35 C34 C31 128.5(12) . . ?
C34 C35 C38 120.3(12) . . ?
C36 N4 C40 116.1(5) . . ?
C36 N4 Zn2 122.3(3) . 1_655 ?
C40 N4 Zn2 121.5(3) . 1_655 ?
N4 C36 C37 124.0(5) . . ?
C36 C37 C38 119.6(6) . . ?
C37 C38 C39 115.8(5) . . ?
C37 C38 C35 133.3(8) . . ?
C39 C38 C35 110.8(8) . . ?
C37 C38 C35A 107.5(8) . . ?
C39 C38 C35A 136.6(8) . . ?
C40 C39 C38 120.5(5) . . ?
C39 C40 N4 123.9(5) . . ?
C7A C6A C3 120.1(13) . . ?
C6A C7A C8A 129.0(15) . . ?
C9A C8A C13A 115.1(16) . . ?
C9A C8A C7A 125.6(17) . . ?
C13A C8A C7A 119.3(18) . . ?
C8A C9A C10A 124.8(18) . . ?
C11A C10A C9A 118.3(18) . . ?
C12A C11A C10A 117.5(17) . . ?
C12A C11A C14A 119(2) . . ?
C10A C11A C14A 121.4(19) . . ?
C11A C12A C13A 119.1(18) . . ?
C8A C13A C12A 123.4(18) . . ?
C15A C14A C11A 124(2) . . ?
C14A C15A C18 128(2) . . ?
C21A N3A C25A 117.0(16) . . ?
C21A N3A Zn2 126.0(13) . . ?
C25A N3A Zn2 116.8(13) . . ?
N3A C21A C22A 123.2(16) . . ?
C23A C22A C21A 118.1(15) . . ?
C24A C23A C22A 119.6(15) . . ?
C24A C23A C26A 107.5(17) . . ?
C22A C23A C26A 132.8(18) . . ?
C23A C24A C25A 118.7(15) . . ?
N3A C25A C24A 123.3(16) . . ?
C27A C26A C23A 127(2) . . ?
C26A C27A C28A 124(2) . . ?
C29A C28A C33A 119.2(16) . . ?
C29A C28A C27A 141(3) . . ?
C33A C28A C27A 99(2) . . ?
C28A C29A C30A 122.3(18) . . ?
C31A C30A C29A 117.0(17) . . ?
C30A C31A C32A 121.9(16) . . ?
C30A C31A C34A 112.0(18) . . ?
C32A C31A C34A 125.1(17) . . ?
C31A C32A C33A 116.6(17) . . ?
C28A C33A C32A 121.8(18) . . ?
C35A C34A C31A 126.0(15) . . ?
C34A C35A C38 120.7(14) . . ?
O1 C41 O2 125.9(4) . . ?
O1 C41 C42 117.6(3) . . ?
O2 C41 C42 116.5(3) . . ?
C43 C42 C47 119.1(3) . . ?
C43 C42 C41 119.2(3) . . ?
C47 C42 C41 121.7(3) . . ?
C44 C43 C42 121.9(3) . . ?
O6 C44 C43 119.1(4) . . ?
O6 C44 C45 122.1(3) . . ?
C43 C44 C45 118.8(3) . . ?
C46 C45 C44 119.4(3) . . ?
C46 C45 C48 119.0(4) . . ?
C44 C45 C48 121.6(4) . . ?
C47 C46 C45 121.2(4) . . ?
O5 C47 C46 116.8(3) . . ?
O5 C47 C42 123.6(3) . . ?
C46 C47 C42 119.6(3) . . ?
O3 C48 O4 122.2(4) . . ?
O3 C48 C45 118.4(4) . . ?
O4 C48 C45 119.4(4) . . ?
O3 C48 Zn1 68.5(2) . 4_556 ?
O4 C48 Zn1 53.8(2) . 4_556 ?
C45 C48 Zn1 173.2(3) . 4_556 ?
O7 C49 O8 125.9(3) . . ?
O7 C49 C50 117.0(3) . . ?
O8 C49 C50 117.1(3) . . ?
C55 C50 C51 119.6(3) . . ?
C55 C50 C49 118.7(3) . . ?
C51 C50 C49 121.7(3) . . ?
O11 C51 C50 124.5(3) . . ?
O11 C51 C52 116.3(3) . . ?
C50 C51 C52 119.1(3) . . ?
C53 C52 C51 121.2(4) . . ?
C52 C53 C54 119.4(3) . . ?
C52 C53 C56 118.3(4) . . ?
C54 C53 C56 122.3(4) . . ?
O12 C54 C55 119.1(4) . . ?
O12 C54 C53 122.0(3) . . ?
C55 C54 C53 118.9(3) . . ?
C54 C55 C50 121.8(3) . . ?
O9 C56 O10 122.4(4) . . ?
O9 C56 C53 120.3(4) . . ?
O10 C56 C53 117.3(4) . . ?
O9 C56 Zn2 52.2(2) . 4_565 ?
O10 C56 Zn2 70.2(2) . 4_565 ?
C53 C56 Zn2 172.4(4) . 4_565 ?

loop_
_geom_bond_atom_site_label_1
_geom_bond_atom_site_label_2
_geom_bond_distance
_geom_bond_site_symmetry_2
_geom_bond_publ_flag
Zn1 O7 1.994(3) . ?
Zn1 O1 2.047(3) . ?
Zn1 O4 2.093(3) 4 ?
Zn1 N1 2.138(4) . ?
Zn1 N2 2.163(5) 1_655 ?
Zn1 O3 2.414(4) 4 ?
Zn1 C48 2.574(4) 4 ?
Zn2 O2 2.000(3) . ?
Zn2 O8 2.041(3) . ?
Zn2 O9 2.073(3) 4_566 ?
Zn2 N3A 2.12(2) . ?
Zn2 N4 2.134(4) 1_455 ?
Zn2 N3 2.157(15) . ?
Zn2 O10 2.466(4) 4_566 ?
Zn2 C56 2.588(4) 4_566 ?
O1 C41 1.244(4) . ?
O2 C41 1.249(5) . ?
O3 C48 1.247(5) . ?
O3 Zn1 2.414(4) 4_556 ?
O4 C48 1.257(6) . ?
O4 Zn1 2.093(3) 4_556 ?
O5 C47 1.365(4) . ?
O6 C44 1.363(5) . ?
O7 C49 1.242(5) . ?
O8 C49 1.254(4) . ?
O9 C56 1.239(6) . ?
O9 Zn2 2.073(3) 4_565 ?
O10 C56 1.264(6) . ?
O10 Zn2 2.466(4) 4_565 ?
O11 C51 1.365(4) . ?
O12 C54 1.368(5) . ?
N1 C1 1.328(6) . ?
N1 C5 1.347(6) . ?
C1 C2 1.374(8) . ?
C2 C3 1.370(10) . ?
C3 C4 1.417(10) . ?
C3 C6 1.443(11) . ?
C3 C6A 1.503(13) . ?
C4 C5 1.332(9) . ?
C6 C7 1.300(13) . ?
C7 C8 1.428(11) . ?
C8 C9 1.359(13) . ?
C8 C13 1.373(13) . ?
C9 C10 1.422(15) . ?
C10 C11 1.402(14) . ?
C11 C12 1.392(15) . ?
C11 C14 1.480(14) . ?
C12 C13 1.420(15) . ?
C14 C15 1.271(16) . ?
C15 C18 1.480(14) . ?
N2 C16 1.327(8) . ?
N2 C20 1.337(8) . ?
N2 Zn1 2.163(5) 1_455 ?
C16 C17 1.376(11) . ?
C17 C18 1.390(11) . ?
C18 C19 1.362(11) . ?
C18 C15A 1.462(14) . ?
C19 C20 1.388(10) . ?
N3 C21 1.324(13) . ?
N3 C25 1.335(13) . ?
C21 C22 1.395(14) . ?
C22 C23 1.396(14) . ?
C23 C24 1.386(14) . ?
C23 C26 1.453(13) . ?
C24 C25 1.384(13) . ?
C26 C27 1.254(15) . ?
C27 C28 1.525(14) . ?
C28 C33 1.358(15) . ?
C28 C29 1.370(15) . ?
C29 C30 1.416(15) . ?
C30 C31 1.397(15) . ?
C31 C32 1.385(15) . ?
C31 C34 1.437(12) . ?
C32 C33 1.417(16) . ?
C34 C35 1.282(14) . ?
C35 C38 1.479(12) . ?
N4 C36 1.335(6) . ?
N4 C40 1.337(6) . ?
N4 Zn2 2.134(4) 1_655 ?
C36 C37 1.366(8) . ?
C37 C38 1.380(9) . ?
C38 C39 1.409(10) . ?
C38 C35A 1.492(13) . ?
C39 C40 1.333(9) . ?
C6A C7A 1.291(15) . ?
C7A C8A 1.443(13) . ?
C8A C9A 1.365(15) . ?
C8A C13A 1.377(16) . ?
C9A C10A 1.407(17) . ?
C10A C11A 1.405(16) . ?
C11A C12A 1.402(16) . ?
C11A C14A 1.487(15) . ?
C12A C13A 1.405(17) . ?
C14A C15A 1.271(17) . ?
N3A C21A 1.360(15) . ?
N3A C25A 1.364(15) . ?
C21A C22A 1.409(16) . ?
C22A C23A 1.398(16) . ?
C23A C24A 1.389(16) . ?
C23A C26A 1.466(15) . ?
C24A C25A 1.396(15) . ?
C26A C27A 1.266(18) . ?
C27A C28A 1.480(16) . ?
C28A C29A 1.356(16) . ?
C28A C33A 1.363(16) . ?
C29A C30A 1.409(17) . ?
C30A C31A 1.386(16) . ?
C31A C32A 1.392(16) . ?
C31A C34A 1.445(13) . ?
C32A C33A 1.415(17) . ?
C34A C35A 1.293(15) . ?
C41 C42 1.497(5) . ?
C42 C43 1.392(5) . ?
C42 C47 1.404(5) . ?
C43 C44 1.376(5) . ?
C44 C45 1.414(6) . ?
C45 C46 1.393(5) . ?
C45 C48 1.499(5) . ?
C46 C47 1.377(5) . ?
C48 Zn1 2.574(4) 4_556 ?
C49 C50 1.502(5) . ?
C50 C55 1.382(5) . ?
C50 C51 1.393(5) . ?
C51 C52 1.397(5) . ?
C52 C53 1.380(5) . ?
C53 C54 1.414(6) . ?
C53 C56 1.501(5) . ?
C54 C55 1.377(5) . ?
C56 Zn2 2.588(4) 4_565 ?

loop_
_platon_squeeze_void_nr
_platon_squeeze_void_average_x
_platon_squeeze_void_average_y
_platon_squeeze_void_average_z
_platon_squeeze_void_volume
_platon_squeeze_void_count_electrons
_platon_squeeze_void_content
1 0.000 0.000 -0.002 792 298 ' '
2 0.000 0.500 -0.001 786 293 ' '
3 0.500 0.482 0.250 130 42 ' '
4 0.500 0.981 0.250 130 43 ' '
5 0.500 0.019 0.750 130 42 ' '
6 0.500 0.518 0.750 130 42 ' '
